data_7706214
loop_
_publ_author_name
'Izod, Keith'
'Watson, James M.'
'Harrington, Ross W.'
'Clegg, William'

_publ_section_title
;
 Phosphido-bis(borane) complexes of the alkaline earth metals.
;
_journal_issue 3
_journal_name_full 'Dalton transactions (Cambridge, England : 2003)'
_journal_page_first 1019
_journal_page_last 1024
_journal_paper_doi 10.1039/d0dt03895d
_journal_volume 50
_journal_year 2021
_chemical_formula_moiety 'C42 H92 B4 Ca O4 P2 Si4'
_chemical_formula_sum 'C42 H92 B4 Ca O4 P2 Si4'
_chemical_formula_weight 918.77
_space_group_crystal_system orthorhombic
_space_group_IT_number 61
_space_group_name_Hall '-P 2ac 2ab'
_space_group_name_H-M_alt 'P b c a'
_atom_sites_solution_hydrogens mixed
_atom_sites_solution_primary direct
_atom_sites_solution_secondary difmap
_audit_creation_method SHELXL-2018/3
_audit_update_record
;
2020-12-03 deposited with the CCDC.	2020-12-14 downloaded from the CCDC.
;
_cell_angle_alpha 90
_cell_angle_beta 90
_cell_angle_gamma 90
_cell_formula_units_Z 4
_cell_length_a 15.9886(5)
_cell_length_b 11.9737(4)
_cell_length_c 29.3298(8)
_cell_measurement_reflns_used 7846
_cell_measurement_temperature 150(2)
_cell_measurement_theta_max 28.46
_cell_measurement_theta_min 2.97
_cell_volume 5615.0(3)
_computing_cell_refinement
;
CrysAlisPro, Oxford Diffraction Ltd.,
Version 1.171.33.66 (release 28-04-2010 CrysAlis171 .NET)
(compiled Apr 28 2010,14:27:37)
;
_computing_data_collection
;
CrysAlisPro, Oxford Diffraction Ltd.,
Version 1.171.33.66 (release 28-04-2010 CrysAlis171 .NET)
(compiled Apr 28 2010,14:27:37)
;
_computing_data_reduction
;
CrysAlisPro, Oxford Diffraction Ltd.,
Version 1.171.33.66 (release 28-04-2010 CrysAlis171 .NET)
(compiled Apr 28 2010,14:27:37)
;
_computing_molecular_graphics 'Bruker SHELXTL'
_computing_publication_material 'SHELXL and local programs'
_computing_structure_refinement 'SHELXL-2018/3 (Sheldrick, 2018)'
_computing_structure_solution 'Bruker SHELXTL'
_diffrn_ambient_temperature 150(2)
_diffrn_detector_area_resol_mean 10.3968
_diffrn_measured_fraction_theta_full 0.998
_diffrn_measured_fraction_theta_max 0.876
_diffrn_measurement_device_type 'Oxford Diffraction Gemini A Ultra diffractometer'
_diffrn_measurement_method '\w scans'
_diffrn_radiation_type MoK\a
_diffrn_radiation_wavelength 0.71073
_diffrn_reflns_av_R_equivalents 0.0482
_diffrn_reflns_av_unetI/netI 0.0823
_diffrn_reflns_Laue_measured_fraction_full 0.998
_diffrn_reflns_Laue_measured_fraction_max 0.876
_diffrn_reflns_limit_h_max 19
_diffrn_reflns_limit_h_min -16
_diffrn_reflns_limit_k_max 15
_diffrn_reflns_limit_k_min -11
_diffrn_reflns_limit_l_max 38
_diffrn_reflns_limit_l_min -37
_diffrn_reflns_number 26273
_diffrn_reflns_point_group_measured_fraction_full 0.998
_diffrn_reflns_point_group_measured_fraction_max 0.876
_diffrn_reflns_theta_full 25.242
_diffrn_reflns_theta_max 28.528
_diffrn_reflns_theta_min 2.976
_diffrn_source 'Enhance (Mo) X-ray Source'
_exptl_absorpt_coefficient_mu 0.288
_exptl_absorpt_correction_T_max 0.985
_exptl_absorpt_correction_T_min 0.938
_exptl_absorpt_correction_type multi-scan
_exptl_absorpt_process_details
;
CrysAlisPro, Oxford Diffraction Ltd.,
Version 1.171.33.66 (release 28-04-2010 CrysAlis171 .NET)
(compiled Apr 28 2010,14:27:37)
Empirical absorption correction using spherical harmonics,
 implemented in SCALE3 ABSPACK scaling algorithm.
;
_exptl_crystal_colour colourless
_exptl_crystal_density_diffrn 1.087
_exptl_crystal_density_method 'not measured'
_exptl_crystal_description lath
_exptl_crystal_F_000 2008
_exptl_crystal_recrystallization_method 'Re-crystallisation from solvent: toluene and THF'
_exptl_crystal_size_max 0.420
_exptl_crystal_size_mid 0.200
_exptl_crystal_size_min 0.050
_refine_diff_density_max 0.289
_refine_diff_density_min -0.257
_refine_diff_density_rms 0.045
_refine_ls_extinction_method none
_refine_ls_goodness_of_fit_ref 0.884
_refine_ls_hydrogen_treatment mixed
_refine_ls_matrix_type full
_refine_ls_number_parameters 375
_refine_ls_number_reflns 6252
_refine_ls_number_restraints 592
_refine_ls_restrained_S_all 0.908
_refine_ls_R_factor_all 0.0866
_refine_ls_R_factor_gt 0.0391
_refine_ls_shift/su_max 0.002
_refine_ls_shift/su_mean 0.000
_refine_ls_structure_factor_coef Fsqd
_refine_ls_weighting_details 'w=1/[\s^2^(Fo^2^)+(0.0453P)^2^] where P=(Fo^2^+2Fc^2^)/3'
_refine_ls_weighting_scheme calc
_refine_ls_wR_factor_gt 0.0840
_refine_ls_wR_factor_ref 0.0905
_reflns_Friedel_coverage 0.000
_reflns_number_gt 3590
_reflns_number_total 6252
_reflns_threshold_expression 'I > 2\s(I)'
_cod_data_source_file d0dt03895d2.cif
_cod_data_source_block ki461
_cod_depositor_comments 'Adding full bibliography for 7706210--7706214.cif.'
_cod_database_code 7706214
_shelx_shelxl_version_number 2018/3
_shelx_space_group_comment
;
The symmetry employed for this shelxl refinement is uniquely defined
by the following loop, which should always be used as a source of
symmetry information in preference to the above space-group names.
They are only intended as comments.
;
_shelx_estimated_absorpt_t_min 0.889
_shelx_estimated_absorpt_t_max 0.986

loop_
_space_group_symop_operation_xyz
'x, y, z'
'-x+1/2, -y, z+1/2'
'x+1/2, -y+1/2, -z'
'-x, y+1/2, -z+1/2'
'-x, -y, -z'
'x-1/2, y, -z-1/2'
'-x-1/2, y-1/2, z'
'x, -y-1/2, z-1/2'

loop_
_atom_site_label
_atom_site_type_symbol
_atom_site_fract_x
_atom_site_fract_y
_atom_site_fract_z
_atom_site_U_iso_or_equiv
_atom_site_adp_type
_atom_site_occupancy
_atom_site_site_symmetry_order
_atom_site_calc_flag
_atom_site_refinement_flags_posn
_atom_site_refinement_flags_adp
_atom_site_refinement_flags_occupancy
_atom_site_disorder_assembly
_atom_site_disorder_group
Ca1 Ca 0.500000 0.500000 0.500000 0.02559(14) Uani 1 2 d DS . P . .
P1 P 0.47997(3) 0.73243(4) 0.62457(2) 0.02409(13) Uani 1 1 d . . . . .
B1 B 0.50501(18) 0.6183(2) 0.58040(9) 0.0389(6) Uani 1 1 d . . . . .
H1A H 0.5661(13) 0.6311(16) 0.5633(7) 0.045(6) Uiso 1 1 d . . . . .
H1B H 0.4982(12) 0.5355(18) 0.5945(7) 0.043(6) Uiso 1 1 d . . . . .
H1C H 0.4528(13) 0.6343(16) 0.5538(7) 0.045(6) Uiso 1 1 d . . . . .
B2 B 0.47759(18) 0.8800(2) 0.59722(9) 0.0385(6) Uani 1 1 d . . . . .
H2A H 0.4544(13) 0.9430(17) 0.6211(7) 0.042(6) Uiso 1 1 d . . . . .
H2B H 0.5445(14) 0.8980(16) 0.5865(7) 0.048(6) Uiso 1 1 d . . . . .
H2C H 0.4365(14) 0.8709(17) 0.5661(8) 0.054(6) Uiso 1 1 d . . . . .
C1 C 0.54362(11) 0.72530(15) 0.67685(6) 0.0241(4) Uani 1 1 d . . . . .
H1 H 0.523145 0.656657 0.692749 0.029 Uiso 1 1 calc R U . . .
Si1 Si 0.65827(4) 0.69538(5) 0.66511(2) 0.03530(16) Uani 1 1 d . . . . .
C2 C 0.69999(14) 0.7794(2) 0.61679(8) 0.0513(6) Uani 1 1 d . . . . .
H2D H 0.665673 0.766467 0.589615 0.077 Uiso 1 1 calc R U . . .
H2E H 0.698415 0.858834 0.624782 0.077 Uiso 1 1 calc R U . . .
H2F H 0.757839 0.757091 0.610548 0.077 Uiso 1 1 calc R U . . .
C3 C 0.72640(15) 0.7242(2) 0.71532(9) 0.0671(8) Uani 1 1 d . . . . .
H3A H 0.706370 0.681278 0.741596 0.101 Uiso 1 1 calc R U . . .
H3B H 0.784030 0.702345 0.708265 0.101 Uiso 1 1 calc R U . . .
H3C H 0.724606 0.804087 0.722498 0.101 Uiso 1 1 calc R U . . .
C4 C 0.67188(15) 0.54345(19) 0.65297(8) 0.0534(7) Uani 1 1 d . . . . .
H4A H 0.649809 0.499687 0.678518 0.080 Uiso 1 1 calc R U . . .
H4B H 0.641517 0.523994 0.625055 0.080 Uiso 1 1 calc R U . . .
H4C H 0.731454 0.526895 0.648973 0.080 Uiso 1 1 calc R U . . .
Si2 Si 0.52211(4) 0.84240(4) 0.71884(2) 0.03144(15) Uani 1 1 d . . . . .
C5 C 0.54953(16) 0.7938(2) 0.77748(7) 0.0513(6) Uani 1 1 d . . . . .
H5A H 0.608582 0.772026 0.778364 0.077 Uiso 1 1 calc R U . . .
H5B H 0.539782 0.854450 0.799299 0.077 Uiso 1 1 calc R U . . .
H5C H 0.514601 0.729551 0.785558 0.077 Uiso 1 1 calc R U . . .
C6 C 0.58348(16) 0.97067(18) 0.70492(8) 0.0523(7) Uani 1 1 d . . . . .
H6A H 0.643016 0.951788 0.702983 0.078 Uiso 1 1 calc R U . . .
H6B H 0.564602 1.000870 0.675625 0.078 Uiso 1 1 calc R U . . .
H6C H 0.575028 1.026642 0.728862 0.078 Uiso 1 1 calc R U . . .
C7 C 0.40969(13) 0.88053(18) 0.72231(7) 0.0432(6) Uani 1 1 d . . . . .
H7A H 0.390541 0.907102 0.692482 0.065 Uiso 1 1 calc R U . . .
H7B H 0.377019 0.814848 0.731269 0.065 Uiso 1 1 calc R U . . .
H7C H 0.402201 0.939747 0.745010 0.065 Uiso 1 1 calc R U . . .
C8 C 0.37464(12) 0.69098(15) 0.64204(6) 0.0266(4) Uani 1 1 d . . . . .
C9 C 0.36001(13) 0.58884(16) 0.66284(7) 0.0333(5) Uani 1 1 d . . . . .
H9 H 0.406096 0.542672 0.670775 0.040 Uiso 1 1 calc R U . . .
C10 C 0.27959(15) 0.55282(19) 0.67229(8) 0.0460(6) Uani 1 1 d . . . . .
H10 H 0.270695 0.483069 0.686942 0.055 Uiso 1 1 calc R U . . .
C11 C 0.21240(14) 0.6190(2) 0.66026(8) 0.0508(6) Uani 1 1 d . . . . .
H11 H 0.156947 0.593990 0.665873 0.061 Uiso 1 1 calc R U . . .
C12 C 0.22597(14) 0.72102(19) 0.64014(8) 0.0471(6) Uani 1 1 d . . . . .
H12 H 0.179746 0.767234 0.632524 0.056 Uiso 1 1 calc R U . . .
C13 C 0.30635(13) 0.75694(17) 0.63091(7) 0.0360(5) Uani 1 1 d . . . . .
H13 H 0.314886 0.827454 0.616816 0.043 Uiso 1 1 calc R U . . .
O1 O 0.3504(3) 0.4872(5) 0.5065(3) 0.0415(16) Uani 0.654(4) 1 d D U P A 1
C14 C 0.3028(2) 0.4710(4) 0.54732(12) 0.0568(12) Uani 0.654(4) 1 d D U P A 1
H14A H 0.290891 0.390611 0.551914 0.068 Uiso 0.654(4) 1 calc R U P A 1
H14B H 0.334200 0.498945 0.574066 0.068 Uiso 0.654(4) 1 calc R U P A 1
C15 C 0.2276(3) 0.5311(6) 0.54204(18) 0.093(2) Uani 0.654(4) 1 d D U P A 1
H15A H 0.232291 0.605010 0.556916 0.111 Uiso 0.654(4) 1 calc R U P A 1
H15B H 0.180811 0.489853 0.556428 0.111 Uiso 0.654(4) 1 calc R U P A 1
C16 C 0.2119(5) 0.5448(9) 0.4936(2) 0.103(3) Uani 0.654(4) 1 d D U P A 1
H16A H 0.199277 0.623843 0.486435 0.124 Uiso 0.654(4) 1 calc R U P A 1
H16B H 0.163918 0.498181 0.483896 0.124 Uiso 0.654(4) 1 calc R U P A 1
C17 C 0.2880(3) 0.5094(5) 0.47073(13) 0.0787(16) Uani 0.654(4) 1 d D U P A 1
H17A H 0.308139 0.568742 0.449958 0.094 Uiso 0.654(4) 1 calc R U P A 1
H17B H 0.277503 0.441034 0.452619 0.094 Uiso 0.654(4) 1 calc R U P A 1
O1' O 0.3561(6) 0.4977(10) 0.5014(6) 0.069(4) Uani 0.346(4) 1 d D U P A 2
C14' C 0.3103(5) 0.3960(9) 0.5090(4) 0.112(4) Uani 0.346(4) 1 d D U P A 2
H14C H 0.324889 0.339601 0.485597 0.134 Uiso 0.346(4) 1 calc R U P A 2
H14D H 0.323468 0.364958 0.539445 0.134 Uiso 0.346(4) 1 calc R U P A 2
C15' C 0.2279(5) 0.4231(10) 0.5062(5) 0.137(4) Uani 0.346(4) 1 d D U P A 2
H15C H 0.196241 0.384678 0.530615 0.165 Uiso 0.346(4) 1 calc R U P A 2
H15D H 0.205046 0.399099 0.476408 0.165 Uiso 0.346(4) 1 calc R U P A 2
C16' C 0.2194(8) 0.5470(13) 0.5113(7) 0.121(5) Uani 0.346(4) 1 d D U P A 2
H16C H 0.184404 0.578292 0.486538 0.145 Uiso 0.346(4) 1 calc R U P A 2
H16D H 0.193508 0.566013 0.540966 0.145 Uiso 0.346(4) 1 calc R U P A 2
C17' C 0.3041(5) 0.5906(8) 0.5087(4) 0.118(4) Uani 0.346(4) 1 d D U P A 2
H17C H 0.309217 0.644467 0.483286 0.142 Uiso 0.346(4) 1 calc R U P A 2
H17D H 0.319290 0.628746 0.537485 0.142 Uiso 0.346(4) 1 calc R U P A 2
O2 O 0.5009(6) 0.6689(5) 0.4577(2) 0.0361(14) Uani 0.649(4) 1 d D U P A 1
C18 C 0.5443(3) 0.7674(2) 0.47264(12) 0.0482(11) Uani 0.649(4) 1 d D U P A 1
H18A H 0.545693 0.770707 0.506355 0.058 Uiso 0.649(4) 1 calc R U P A 1
H18B H 0.602575 0.767024 0.461183 0.058 Uiso 0.649(4) 1 calc R U P A 1
C19 C 0.4998(3) 0.8610(3) 0.45471(16) 0.0685(14) Uani 0.649(4) 1 d D U P A 1
H19A H 0.538958 0.921697 0.446323 0.082 Uiso 0.649(4) 1 calc R U P A 1
H19B H 0.459428 0.889977 0.477389 0.082 Uiso 0.649(4) 1 calc R U P A 1
C20 C 0.4547(5) 0.8174(5) 0.4129(2) 0.074(2) Uani 0.649(4) 1 d D U P A 1
H20A H 0.395615 0.842208 0.412913 0.089 Uiso 0.649(4) 1 calc R U P A 1
H20B H 0.481997 0.844552 0.384754 0.089 Uiso 0.649(4) 1 calc R U P A 1
C21 C 0.4597(4) 0.6982(4) 0.4159(2) 0.085(2) Uani 0.649(4) 1 d D U P A 1
H21A H 0.491514 0.668467 0.389577 0.102 Uiso 0.649(4) 1 calc R U P A 1
H21B H 0.402817 0.665579 0.415197 0.102 Uiso 0.649(4) 1 calc R U P A 1
O2' O 0.4817(11) 0.6682(9) 0.4590(5) 0.049(4) Uani 0.351(4) 1 d D U P A 2
C18' C 0.4380(7) 0.7670(6) 0.4730(3) 0.085(3) Uani 0.351(4) 1 d D U P A 2
H18C H 0.381266 0.747154 0.483782 0.102 Uiso 0.351(4) 1 calc R U P A 2
H18D H 0.468358 0.803317 0.498407 0.102 Uiso 0.351(4) 1 calc R U P A 2
C19' C 0.4324(9) 0.8406(10) 0.4358(4) 0.076(4) Uani 0.351(4) 1 d D U P A 2
H19C H 0.443313 0.918358 0.445591 0.091 Uiso 0.351(4) 1 calc R U P A 2
H19D H 0.376210 0.836909 0.421730 0.091 Uiso 0.351(4) 1 calc R U P A 2
C20' C 0.4982(10) 0.8020(10) 0.4028(5) 0.120(5) Uani 0.351(4) 1 d D U P A 2
H20C H 0.476314 0.802072 0.371222 0.144 Uiso 0.351(4) 1 calc R U P A 2
H20D H 0.548067 0.850863 0.404209 0.144 Uiso 0.351(4) 1 calc R U P A 2
C21' C 0.5173(9) 0.6976(8) 0.4162(3) 0.103(4) Uani 0.351(4) 1 d D U P A 2
H21C H 0.578869 0.690388 0.418196 0.124 Uiso 0.351(4) 1 calc R U P A 2
H21D H 0.497408 0.644260 0.392780 0.124 Uiso 0.351(4) 1 calc R U P A 2

loop_
_atom_site_aniso_label
_atom_site_aniso_U_11
_atom_site_aniso_U_22
_atom_site_aniso_U_33
_atom_site_aniso_U_23
_atom_site_aniso_U_13
_atom_site_aniso_U_12
Ca1 0.0307(3) 0.0231(3) 0.0230(2) 0.0027(2) 0.0013(2) 0.0003(2)
P1 0.0261(3) 0.0253(3) 0.0208(2) 0.0008(2) 0.0017(2) 0.0003(2)
B1 0.0404(18) 0.0462(15) 0.0301(12) -0.0124(11) 0.0024(12) 0.0019(12)
B2 0.0458(18) 0.0314(13) 0.0382(14) 0.0104(11) 0.0067(14) 0.0033(12)
C1 0.0235(11) 0.0233(10) 0.0256(9) -0.0006(8) 0.0011(8) -0.0026(8)
Si1 0.0247(3) 0.0439(4) 0.0373(3) -0.0084(3) -0.0006(3) 0.0024(3)
C2 0.0343(14) 0.0587(16) 0.0608(16) -0.0086(12) 0.0160(12) -0.0091(11)
C3 0.0332(15) 0.105(2) 0.0633(17) -0.0228(16) -0.0121(13) 0.0109(14)
C4 0.0449(16) 0.0519(15) 0.0634(17) -0.0012(12) 0.0010(13) 0.0192(12)
Si2 0.0355(4) 0.0316(3) 0.0272(3) -0.0075(2) 0.0032(3) -0.0019(3)
C5 0.0596(17) 0.0632(16) 0.0310(12) -0.0097(11) -0.0023(11) -0.0027(13)
C6 0.0595(17) 0.0414(14) 0.0561(15) -0.0146(11) 0.0080(13) -0.0132(11)
C7 0.0439(15) 0.0466(13) 0.0392(13) -0.0117(10) 0.0105(11) 0.0071(11)
C8 0.0276(11) 0.0286(11) 0.0236(9) -0.0021(8) -0.0016(9) -0.0019(9)
C9 0.0314(13) 0.0321(12) 0.0364(12) 0.0004(9) 0.0003(10) -0.0010(9)
C10 0.0415(15) 0.0386(13) 0.0579(15) 0.0058(11) 0.0069(12) -0.0132(11)
C11 0.0297(14) 0.0568(16) 0.0660(17) -0.0016(13) 0.0061(12) -0.0132(12)
C12 0.0260(13) 0.0549(15) 0.0604(15) 0.0055(12) -0.0031(11) 0.0035(11)
C13 0.0312(13) 0.0381(12) 0.0386(12) 0.0056(10) -0.0018(10) -0.0010(10)
O1 0.030(3) 0.061(3) 0.034(2) -0.003(2) 0.0091(19) -0.001(2)
C14 0.034(2) 0.098(3) 0.038(2) 0.007(2) 0.0097(17) -0.005(2)
C15 0.058(3) 0.158(5) 0.062(3) 0.044(3) 0.029(3) 0.023(3)
C16 0.049(4) 0.196(7) 0.065(4) 0.019(4) -0.001(3) 0.038(4)
C17 0.041(3) 0.156(4) 0.039(2) -0.016(3) -0.0091(19) 0.033(3)
O1' 0.027(5) 0.095(7) 0.083(9) -0.053(6) -0.004(5) 0.006(4)
C14' 0.056(5) 0.139(7) 0.141(9) -0.049(7) 0.031(6) -0.034(5)
C15' 0.047(5) 0.184(8) 0.181(11) 0.047(9) 0.007(7) -0.032(6)
C16' 0.039(6) 0.216(9) 0.108(13) 0.004(12) 0.008(9) 0.039(7)
C17' 0.039(5) 0.136(7) 0.180(10) -0.072(7) -0.014(6) 0.036(5)
O2 0.057(3) 0.024(2) 0.028(3) 0.0049(17) -0.0033(18) -0.0033(16)
C18 0.072(3) 0.0293(18) 0.044(2) 0.0014(15) -0.0115(19) -0.0125(17)
C19 0.101(4) 0.028(2) 0.076(3) 0.0108(18) -0.034(3) -0.006(2)
C20 0.096(6) 0.044(3) 0.083(5) 0.018(3) -0.041(4) 0.001(3)
C21 0.128(5) 0.041(3) 0.088(4) 0.007(3) -0.079(4) -0.004(3)
O2' 0.089(10) 0.022(4) 0.037(5) 0.003(3) 0.019(5) 0.005(4)
C18' 0.158(8) 0.045(4) 0.053(4) 0.022(3) 0.042(5) 0.047(5)
C19' 0.103(8) 0.046(5) 0.079(7) 0.026(5) 0.014(6) 0.024(5)
C20' 0.169(12) 0.083(7) 0.107(8) 0.073(6) 0.070(8) 0.054(7)
C21' 0.201(11) 0.053(5) 0.056(6) 0.027(4) 0.066(7) 0.045(7)

loop_
_atom_type_symbol
_atom_type_description
_atom_type_scat_dispersion_real
_atom_type_scat_dispersion_imag
_atom_type_scat_source
C C 0.0033 0.0016 'International Tables Vol C Tables 4.2.6.8 and 6.1.1.4'
H H 0.0000 0.0000 'International Tables Vol C Tables 4.2.6.8 and 6.1.1.4'
B B 0.0013 0.0007 'International Tables Vol C Tables 4.2.6.8 and 6.1.1.4'
O O 0.0106 0.0060 'International Tables Vol C Tables 4.2.6.8 and 6.1.1.4'
Si Si 0.0817 0.0704 'International Tables Vol C Tables 4.2.6.8 and 6.1.1.4'
P P 0.1023 0.0942 'International Tables Vol C Tables 4.2.6.8 and 6.1.1.4'
Ca Ca 0.2262 0.3064 'International Tables Vol C Tables 4.2.6.8 and 6.1.1.4'

loop_
_geom_angle_atom_site_label_1
_geom_angle_atom_site_label_2
_geom_angle_atom_site_label_3
_geom_angle
_geom_angle_site_symmetry_1
_geom_angle_site_symmetry_3
_geom_angle_publ_flag
H1A Ca1 H1A 180 . 5_666 ?
H1A Ca1 H1C 42.4(7) . . ?
H1A Ca1 H1C 137.6(7) . 5_666 ?
H1A Ca1 H1C 42.4(7) 5_666 5_666 ?
H1A Ca1 H1C 137.6(7) 5_666 . ?
H1A Ca1 O1 112.3(5) . . ?
H1A Ca1 O1 67.7(5) . 5_666 ?
H1A Ca1 O1 67.7(5) 5_666 . ?
H1A Ca1 O1 112.3(5) 5_666 5_666 ?
H1A Ca1 O1' 113.2(6) . . ?
H1A Ca1 O1' 66.8(6) . 5_666 ?
H1A Ca1 O2 81.9(5) . . ?
H1A Ca1 O2 98.1(5) . 5_666 ?
H1A Ca1 O2 98.1(5) 5_666 . ?
H1A Ca1 O2 81.9(5) 5_666 5_666 ?
H1A Ca1 O2' 84.3(6) . . ?
H1A Ca1 O2' 95.7(6) . 5_666 ?
H1C Ca1 H1C 180(8) . 5_666 ?
H1C Ca1 O1 71.0(5) . . ?
H1C Ca1 O1 109.0(5) 5_666 . ?
H1C Ca1 O1 71.0(5) 5_666 5_666 ?
H1C Ca1 O1 109.0(5) . 5_666 ?
H1C Ca1 O1' 71.3(6) . . ?
H1C Ca1 O1' 108.7(6) . 5_666 ?
H1C Ca1 O2 76.8(5) . . ?
H1C Ca1 O2 103.2(5) 5_666 . ?
H1C Ca1 O2 76.8(5) 5_666 5_666 ?
H1C Ca1 O2 103.2(5) . 5_666 ?
H1C Ca1 O2' 73.8(6) . . ?
H1C Ca1 O2' 106.2(6) . 5_666 ?
O1 Ca1 O1 180 . 5_666 ?
O1 Ca1 O2 95.8(3) . . ?
O1 Ca1 O2 84.2(3) . 5_666 ?
O1 Ca1 O2 84.2(3) 5_666 . ?
O1 Ca1 O2 95.8(3) 5_666 5_666 ?
O1' Ca1 O2' 84.0(6) . . ?
O1' Ca1 O2' 96.0(6) . 5_666 ?
O1' Ca1 O2' 84.0(6) 5_666 5_666 ?
O1' Ca1 O2' 96.0(6) 5_666 . ?
O2 Ca1 O2 180 . 5_666 ?
O2' Ca1 O2' 180 . 5_666 ?
B1 P1 B2 111.86(12) . . ?
B1 P1 C1 114.35(10) . . ?
B1 P1 C8 100.80(11) . . ?
B2 P1 C1 113.38(11) . . ?
B2 P1 C8 110.16(11) . . ?
C1 P1 C8 105.24(8) . . ?
P1 B1 H1A 113.0(10) . . ?
P1 B1 H1B 111.8(11) . . ?
P1 B1 H1C 100.7(10) . . ?
H1A B1 H1B 112.9(14) . . ?
H1A B1 H1C 107.8(15) . . ?
H1B B1 H1C 109.7(14) . . ?
P1 B2 H2A 111.6(10) . . ?
P1 B2 H2B 105.5(10) . . ?
P1 B2 H2C 104.9(11) . . ?
H2A B2 H2B 111.4(15) . . ?
H2A B2 H2C 112.9(15) . . ?
H2B B2 H2C 110.0(16) . . ?
P1 C1 H1 104.2 . . ?
P1 C1 Si1 113.01(9) . . ?
P1 C1 Si2 113.95(9) . . ?
H1 C1 Si1 104.2 . . ?
H1 C1 Si2 104.2 . . ?
Si1 C1 Si2 115.59(9) . . ?
C1 Si1 C2 112.46(10) . . ?
C1 Si1 C3 112.70(10) . . ?
C1 Si1 C4 109.33(10) . . ?
C2 Si1 C3 106.98(13) . . ?
C2 Si1 C4 109.86(11) . . ?
C3 Si1 C4 105.25(12) . . ?
Si1 C2 H2D 109.5 . . ?
Si1 C2 H2E 109.5 . . ?
Si1 C2 H2F 109.5 . . ?
H2D C2 H2E 109.5 . . ?
H2D C2 H2F 109.5 . . ?
H2E C2 H2F 109.5 . . ?
Si1 C3 H3A 109.5 . . ?
Si1 C3 H3B 109.5 . . ?
Si1 C3 H3C 109.5 . . ?
H3A C3 H3B 109.5 . . ?
H3A C3 H3C 109.5 . . ?
H3B C3 H3C 109.5 . . ?
Si1 C4 H4A 109.5 . . ?
Si1 C4 H4B 109.5 . . ?
Si1 C4 H4C 109.5 . . ?
H4A C4 H4B 109.5 . . ?
H4A C4 H4C 109.5 . . ?
H4B C4 H4C 109.5 . . ?
C1 Si2 C5 108.97(10) . . ?
C1 Si2 C6 111.75(9) . . ?
C1 Si2 C7 113.11(9) . . ?
C5 Si2 C6 109.51(11) . . ?
C5 Si2 C7 104.67(11) . . ?
C6 Si2 C7 108.56(11) . . ?
Si2 C5 H5A 109.5 . . ?
Si2 C5 H5B 109.5 . . ?
Si2 C5 H5C 109.5 . . ?
H5A C5 H5B 109.5 . . ?
H5A C5 H5C 109.5 . . ?
H5B C5 H5C 109.5 . . ?
Si2 C6 H6A 109.5 . . ?
Si2 C6 H6B 109.5 . . ?
Si2 C6 H6C 109.5 . . ?
H6A C6 H6B 109.5 . . ?
H6A C6 H6C 109.5 . . ?
H6B C6 H6C 109.5 . . ?
Si2 C7 H7A 109.5 . . ?
Si2 C7 H7B 109.5 . . ?
Si2 C7 H7C 109.5 . . ?
H7A C7 H7B 109.5 . . ?
H7A C7 H7C 109.5 . . ?
H7B C7 H7C 109.5 . . ?
P1 C8 C9 121.19(15) . . ?
P1 C8 C13 120.31(15) . . ?
C9 C8 C13 118.24(19) . . ?
C8 C9 H9 119.4 . . ?
C8 C9 C10 121.3(2) . . ?
H9 C9 C10 119.4 . . ?
C9 C10 H10 120.2 . . ?
C9 C10 C11 119.5(2) . . ?
H10 C10 C11 120.2 . . ?
C10 C11 H11 120.1 . . ?
C10 C11 C12 119.8(2) . . ?
H11 C11 C12 120.1 . . ?
C11 C12 H12 119.7 . . ?
C11 C12 C13 120.5(2) . . ?
H12 C12 C13 119.7 . . ?
C8 C13 C12 120.6(2) . . ?
C8 C13 H13 119.7 . . ?
C12 C13 H13 119.7 . . ?
Ca1 O1 C14 127.1(4) . . ?
Ca1 O1 C17 127.4(4) . . ?
C14 O1 C17 105.1(4) . . ?
O1 C14 H14A 110.3 . . ?
O1 C14 H14B 110.3 . . ?
O1 C14 C15 107.0(4) . . ?
H14A C14 H14B 108.6 . . ?
H14A C14 C15 110.3 . . ?
H14B C14 C15 110.3 . . ?
C14 C15 H15A 110.1 . . ?
C14 C15 H15B 110.1 . . ?
C14 C15 C16 108.2(5) . . ?
H15A C15 H15B 108.4 . . ?
H15A C15 C16 110.1 . . ?
H15B C15 C16 110.1 . . ?
C15 C16 H16A 110.6 . . ?
C15 C16 H16B 110.6 . . ?
C15 C16 C17 105.9(6) . . ?
H16A C16 H16B 108.7 . . ?
H16A C16 C17 110.6 . . ?
H16B C16 C17 110.6 . . ?
O1 C17 C16 107.0(4) . . ?
O1 C17 H17A 110.3 . . ?
O1 C17 H17B 110.3 . . ?
C16 C17 H17A 110.3 . . ?
C16 C17 H17B 110.3 . . ?
H17A C17 H17B 108.6 . . ?
Ca1 O1' C14' 121.4(7) . . ?
Ca1 O1' C17' 125.8(8) . . ?
C14' O1' C17' 110.1(9) . . ?
O1' C14' H14C 110.5 . . ?
O1' C14' H14D 110.5 . . ?
O1' C14' C15' 106.4(9) . . ?
H14C C14' H14D 108.6 . . ?
H14C C14' C15' 110.5 . . ?
H14D C14' C15' 110.5 . . ?
C14' C15' H15C 110.0 . . ?
C14' C15' H15D 110.0 . . ?
C14' C15' C16' 108.6(9) . . ?
H15C C15' H15D 108.4 . . ?
H15C C15' C16' 110.0 . . ?
H15D C15' C16' 110.0 . . ?
C15' C16' H16C 110.7 . . ?
C15' C16' H16D 110.7 . . ?
C15' C16' C17' 105.4(9) . . ?
H16C C16' H16D 108.8 . . ?
H16C C16' C17' 110.7 . . ?
H16D C16' C17' 110.7 . . ?
O1' C17' C16' 106.0(9) . . ?
O1' C17' H17C 110.5 . . ?
O1' C17' H17D 110.5 . . ?
C16' C17' H17C 110.5 . . ?
C16' C17' H17D 110.5 . . ?
H17C C17' H17D 108.7 . . ?
Ca1 O2 C18 123.0(4) . . ?
Ca1 O2 C21 130.7(6) . . ?
C18 O2 C21 106.3(4) . . ?
O2 C18 H18A 110.3 . . ?
O2 C18 H18B 110.3 . . ?
O2 C18 C19 107.0(4) . . ?
H18A C18 H18B 108.6 . . ?
H18A C18 C19 110.3 . . ?
H18B C18 C19 110.3 . . ?
C18 C19 H19A 110.7 . . ?
C18 C19 H19B 110.7 . . ?
C18 C19 C20 105.4(3) . . ?
H19A C19 H19B 108.8 . . ?
H19A C19 C20 110.7 . . ?
H19B C19 C20 110.7 . . ?
C19 C20 H20A 110.6 . . ?
C19 C20 H20B 110.6 . . ?
C19 C20 C21 105.6(4) . . ?
H20A C20 H20B 108.8 . . ?
H20A C20 C21 110.6 . . ?
H20B C20 C21 110.6 . . ?
O2 C21 C20 108.7(5) . . ?
O2 C21 H21A 110.0 . . ?
O2 C21 H21B 110.0 . . ?
C20 C21 H21A 110.0 . . ?
C20 C21 H21B 110.0 . . ?
H21A C21 H21B 108.3 . . ?
Ca1 O2' C18' 128.2(7) . . ?
Ca1 O2' C21' 127.6(8) . . ?
C18' O2' C21' 104.0(7) . . ?
O2' C18' H18C 109.9 . . ?
O2' C18' H18D 109.9 . . ?
O2' C18' C19' 109.1(7) . . ?
H18C C18' H18D 108.3 . . ?
H18C C18' C19' 109.9 . . ?
H18D C18' C19' 109.9 . . ?
C18' C19' H19C 110.7 . . ?
C18' C19' H19D 110.7 . . ?
C18' C19' C20' 105.2(8) . . ?
H19C C19' H19D 108.8 . . ?
H19C C19' C20' 110.7 . . ?
H19D C19' C20' 110.7 . . ?
C19' C20' H20C 110.8 . . ?
C19' C20' H20D 110.8 . . ?
C19' C20' C21' 104.9(8) . . ?
H20C C20' H20D 108.8 . . ?
H20C C20' C21' 110.8 . . ?
H20D C20' C21' 110.8 . . ?
O2' C21' C20' 113.4(8) . . ?
O2' C21' H21C 108.9 . . ?
O2' C21' H21D 108.9 . . ?
C20' C21' H21C 108.9 . . ?
C20' C21' H21D 108.9 . . ?
H21C C21' H21D 107.7 . . ?

loop_
_geom_bond_atom_site_label_1
_geom_bond_atom_site_label_2
_geom_bond_distance
_geom_bond_site_symmetry_2
_geom_bond_publ_flag
Ca1 H1A 2.650(19) . ?
Ca1 H1A 2.650(19) 5_666 ?
Ca1 H1C 2.376(19) . ?
Ca1 H1C 2.376(19) 5_666 ?
Ca1 O1 2.405(5) . ?
Ca1 O1 2.405(5) 5_666 ?
Ca1 O1' 2.301(9) . ?
Ca1 O1' 2.301(9) 5_666 ?
Ca1 O2 2.372(5) . ?
Ca1 O2 2.372(5) 5_666 ?
Ca1 O2' 2.363(9) . ?
Ca1 O2' 2.363(9) 5_666 ?
P1 B1 1.925(2) . ?
P1 B2 1.941(2) . ?
P1 C1 1.8425(19) . ?
P1 C8 1.829(2) . ?
B1 H1A 1.11(2) . ?
B1 H1B 1.08(2) . ?
B1 H1C 1.16(2) . ?
B2 H2A 1.09(2) . ?
B2 H2B 1.14(2) . ?
B2 H2C 1.13(2) . ?
C1 H1 1.000 . ?
C1 Si1 1.8992(19) . ?
C1 Si2 1.8977(18) . ?
Si1 C2 1.862(2) . ?
Si1 C3 1.864(2) . ?
Si1 C4 1.866(2) . ?
C2 H2D 0.980 . ?
C2 H2E 0.980 . ?
C2 H2F 0.980 . ?
C3 H3A 0.980 . ?
C3 H3B 0.980 . ?
C3 H3C 0.980 . ?
C4 H4A 0.980 . ?
C4 H4B 0.980 . ?
C4 H4C 0.980 . ?
Si2 C5 1.868(2) . ?
Si2 C6 1.868(2) . ?
Si2 C7 1.857(2) . ?
C5 H5A 0.980 . ?
C5 H5B 0.980 . ?
C5 H5C 0.980 . ?
C6 H6A 0.980 . ?
C6 H6B 0.980 . ?
C6 H6C 0.980 . ?
C7 H7A 0.980 . ?
C7 H7B 0.980 . ?
C7 H7C 0.980 . ?
C8 C9 1.387(3) . ?
C8 C13 1.386(3) . ?
C9 H9 0.950 . ?
C9 C10 1.384(3) . ?
C10 H10 0.950 . ?
C10 C11 1.380(3) . ?
C11 H11 0.950 . ?
C11 C12 1.374(3) . ?
C12 H12 0.950 . ?
C12 C13 1.382(3) . ?
C13 H13 0.950 . ?
O1 C14 1.433(7) . ?
O1 C17 1.471(7) . ?
C14 H14A 0.990 . ?
C14 H14B 0.990 . ?
C14 C15 1.410(6) . ?
C15 H15A 0.990 . ?
C15 H15B 0.990 . ?
C15 C16 1.452(8) . ?
C16 H16A 0.990 . ?
C16 H16B 0.990 . ?
C16 C17 1.453(8) . ?
C17 H17A 0.990 . ?
C17 H17B 0.990 . ?
O1' C14' 1.439(11) . ?
O1' C17' 1.406(11) . ?
C14' H14C 0.990 . ?
C14' H14D 0.990 . ?
C14' C15' 1.359(10) . ?
C15' H15C 0.990 . ?
C15' H15D 0.990 . ?
C15' C16' 1.498(14) . ?
C16' H16C 0.990 . ?
C16' H16D 0.990 . ?
C16' C17' 1.453(12) . ?
C17' H17C 0.990 . ?
C17' H17D 0.990 . ?
O2 C18 1.437(9) . ?
O2 C21 1.438(8) . ?
C18 H18A 0.990 . ?
C18 H18B 0.990 . ?
C18 C19 1.428(5) . ?
C19 H19A 0.990 . ?
C19 H19B 0.990 . ?
C19 C20 1.515(7) . ?
C20 H20A 0.990 . ?
C20 H20B 0.990 . ?
C20 C21 1.432(7) . ?
C21 H21A 0.990 . ?
C21 H21B 0.990 . ?
O2' C18' 1.433(11) . ?
O2' C21' 1.424(12) . ?
C18' H18C 0.990 . ?
C18' H18D 0.990 . ?
C18' C19' 1.406(9) . ?
C19' H19C 0.990 . ?
C19' H19D 0.990 . ?
C19' C20' 1.502(12) . ?
C20' H20C 0.990 . ?
C20' H20D 0.990 . ?
C20' C21' 1.345(10) . ?
C21' H21C 0.990 . ?
C21' H21D 0.990 . ?

loop_
_geom_torsion_atom_site_label_1
_geom_torsion_atom_site_label_2
_geom_torsion_atom_site_label_3
_geom_torsion_atom_site_label_4
_geom_torsion
_geom_torsion_site_symmetry_1
_geom_torsion_site_symmetry_2
_geom_torsion_site_symmetry_3
_geom_torsion_site_symmetry_4
_geom_torsion_publ_flag
B1 P1 C1 Si1 42.54(14) . . . . ?
B1 P1 C1 Si2 177.14(12) . . . . ?
B2 P1 C1 Si1 -87.33(12) . . . . ?
B2 P1 C1 Si2 47.26(14) . . . . ?
C8 P1 C1 Si1 152.21(9) . . . . ?
C8 P1 C1 Si2 -73.20(11) . . . . ?
P1 C1 Si1 C2 44.17(13) . . . . ?
P1 C1 Si1 C3 165.20(12) . . . . ?
P1 C1 Si1 C4 -78.13(12) . . . . ?
Si2 C1 Si1 C2 -89.64(12) . . . . ?
Si2 C1 Si1 C3 31.38(15) . . . . ?
Si2 C1 Si1 C4 148.05(11) . . . . ?
P1 C1 Si2 C5 154.27(11) . . . . ?
P1 C1 Si2 C6 -84.57(13) . . . . ?
P1 C1 Si2 C7 38.30(14) . . . . ?
Si1 C1 Si2 C5 -72.34(13) . . . . ?
Si1 C1 Si2 C6 48.82(14) . . . . ?
Si1 C1 Si2 C7 171.69(10) . . . . ?
B1 P1 C8 C9 62.20(18) . . . . ?
B1 P1 C8 C13 -111.82(17) . . . . ?
B2 P1 C8 C9 -179.51(16) . . . . ?
B2 P1 C8 C13 6.47(19) . . . . ?
C1 P1 C8 C9 -56.95(17) . . . . ?
C1 P1 C8 C13 129.04(16) . . . . ?
P1 C8 C9 C10 -173.97(16) . . . . ?
C13 C8 C9 C10 0.2(3) . . . . ?
C8 C9 C10 C11 0.9(3) . . . . ?
C9 C10 C11 C12 -1.7(4) . . . . ?
C10 C11 C12 C13 1.5(4) . . . . ?
C11 C12 C13 C8 -0.4(3) . . . . ?
P1 C8 C13 C12 173.78(17) . . . . ?
C9 C8 C13 C12 -0.4(3) . . . . ?
Ca1 O1 C14 C15 145.8(5) . . . . ?
C17 O1 C14 C15 -26.7(6) . . . . ?
O1 C14 C15 C16 23.5(8) . . . . ?
C14 C15 C16 C17 -10.5(10) . . . . ?
C15 C16 C17 O1 -6.1(10) . . . . ?
Ca1 O1 C17 C16 -152.4(6) . . . . ?
C14 O1 C17 C16 20.1(8) . . . . ?
Ca1 O1' C14' C15' -178.1(11) . . . . ?
C17' O1' C14' C15' 19.2(17) . . . . ?
O1' C14' C15' C16' -17.6(18) . . . . ?
C14' C15' C16' C17' 10(2) . . . . ?
Ca1 O1' C17' C16' -174.2(12) . . . . ?
C14' O1' C17' C16' -12.4(17) . . . . ?
C15' C16' C17' O1' 1.6(19) . . . . ?
Ca1 O2 C18 C19 -150.7(4) . . . . ?
C21 O2 C18 C19 27.1(7) . . . . ?
O2 C18 C19 C20 -24.9(7) . . . . ?
C18 C19 C20 C21 13.5(8) . . . . ?
C19 C20 C21 O2 3.0(9) . . . . ?
Ca1 O2 C21 C20 159.3(6) . . . . ?
C18 O2 C21 C20 -18.3(9) . . . . ?
Ca1 O2' C18' C19' -171.7(13) . . . . ?
C21' O2' C18' C19' 12.8(19) . . . . ?
O2' C18' C19' C20' -18.5(19) . . . . ?
C18' C19' C20' C21' 17(2) . . . . ?
C19' C20' C21' O2' -10(2) . . . . ?
Ca1 O2' C21' C20' -176.8(13) . . . . ?
C18' O2' C21' C20' -1(2) . . . . ?
